data_7152959
loop_
_publ_author_name
'Hvasanov, David'
'Mason, Alexander F.'
'Goldstein, Daniel C.'
'Bhadbhade, Mohan'
'Thordarson, Pall'

_publ_section_title
;
 Optimising the synthesis, polymer membrane encapsulation and
 photoreduction performance of Ru(ii)- and Ir(iii)-bis(terpyridine)
 cytochrome c bioconjugates.
;
_journal_issue 28
_journal_name_full 'Organic &amp; biomolecular chemistry'
_journal_page_first 4602
_journal_page_last 4612
_journal_paper_doi 10.1039/c3ob40620b
_journal_volume 11
_journal_year 2013
_chemical_formula_sum 'C42 H41 F12 N9 O2 P2 Ru'
_chemical_formula_weight 1094.85
_chemical_name_systematic
;
?
;
_space_group_IT_number 2
_symmetry_cell_setting triclinic
_symmetry_space_group_name_Hall '-P 1'
_symmetry_space_group_name_H-M 'P -1'
_atom_sites_solution_hydrogens geom
_atom_sites_solution_primary direct
_atom_sites_solution_secondary difmap
_audit_creation_method SHELXL-97
_cell_angle_alpha 91.015(2)
_cell_angle_beta 92.972(2)
_cell_angle_gamma 90.897(2)
_cell_formula_units_Z 2
_cell_length_a 8.7222(3)
_cell_length_b 9.0436(3)
_cell_length_c 28.4643(10)
_cell_measurement_reflns_used 7082
_cell_measurement_temperature 150(2)
_cell_measurement_theta_max 23.536
_cell_measurement_theta_min 3.085
_cell_volume 2241.59(13)
_computing_cell_refinement '<i>APEX2 </i>(Bruker, 2007)'
_computing_data_collection '<i>APEX2 </i>(Bruker, 2007)'
_computing_data_reduction '<i>APEX2 </i>(Bruker, 2007)'
_computing_molecular_graphics '<i>SHELXTL-Plus</i> (Sheldrick, 2008)'
_computing_structure_refinement '<i>SHELXL-97</i> (Sheldrick, 2008)'
_computing_structure_solution '<i>SHELXS-97</i> (Sheldrick, 2008)'
_diffrn_ambient_temperature 150(2)
_diffrn_measured_fraction_theta_full 0.995
_diffrn_measured_fraction_theta_max 0.995
_diffrn_measurement_device_type 'Bruker kappa APEXII CCD Diffractometer'
_diffrn_measurement_method '\f scans, and \w scans with \k offsets'
_diffrn_radiation_monochromator graphite
_diffrn_radiation_source 'fine-focus sealed tube'
_diffrn_radiation_type MoK\a
_diffrn_radiation_wavelength 0.71073
_diffrn_reflns_av_R_equivalents 0.0558
_diffrn_reflns_av_sigmaI/netI 0.0633
_diffrn_reflns_limit_h_max 10
_diffrn_reflns_limit_h_min -10
_diffrn_reflns_limit_k_max 10
_diffrn_reflns_limit_k_min -10
_diffrn_reflns_limit_l_max 33
_diffrn_reflns_limit_l_min -33
_diffrn_reflns_number 32252
_diffrn_reflns_theta_full 25.00
_diffrn_reflns_theta_max 25.00
_diffrn_reflns_theta_min 2.68
_exptl_absorpt_coefficient_mu 0.520
_exptl_absorpt_correction_T_max 0.9735
_exptl_absorpt_correction_T_min 0.9242
_exptl_absorpt_correction_type multi-scan
_exptl_absorpt_process_details 'SADABS (Bruker, 2001)'
_exptl_crystal_colour Red
_exptl_crystal_density_diffrn 1.622
_exptl_crystal_density_method 'not measured'
_exptl_crystal_description Plates
_exptl_crystal_F_000 1108
_exptl_crystal_size_max 0.15
_exptl_crystal_size_mid 0.12
_exptl_crystal_size_min 0.05
_refine_diff_density_max 0.619
_refine_diff_density_min -0.520
_refine_diff_density_rms 0.078
_refine_ls_extinction_method none
_refine_ls_goodness_of_fit_ref 0.830
_refine_ls_hydrogen_treatment constr
_refine_ls_matrix_type full
_refine_ls_number_parameters 672
_refine_ls_number_reflns 7849
_refine_ls_number_restraints 12
_refine_ls_restrained_S_all 0.834
_refine_ls_R_factor_all 0.0671
_refine_ls_R_factor_gt 0.0414
_refine_ls_shift/su_max 0.002
_refine_ls_shift/su_mean 0.000
_refine_ls_structure_factor_coef Fsqd
_refine_ls_weighting_details 'calc w=1/[\s^2^(Fo^2^)+(0.1000P)^2^+0.7828P] where P=(Fo^2^+2Fc^2^)/3'
_refine_ls_weighting_scheme calc
_refine_ls_wR_factor_gt 0.1051
_refine_ls_wR_factor_ref 0.1253
_reflns_number_gt 5932
_reflns_number_total 7849
_reflns_threshold_expression >2sigma(I)
_cod_data_source_file c3ob40620b.txt
_cod_data_source_block david1_p1bar
_cod_depositor_comments
;
The following automatic conversions were performed:

'_symmetry_cell_setting' value 'Triclinic' changed to 'triclinic'
according to /home/saulius/struct/CIF-dictionaries/cif_core.dic
dictionary named 'cif_core.dic' version 2.4.2 from
2011-04-26.

'_exptl_absorpt_correction_type' value 'Multi-scan'
changed to 'multi-scan' according to
/home/saulius/struct/CIF-dictionaries/cif_core.dic dictionary named
'cif_core.dic' version 2.4.2 from 2011-04-26.

Automatic conversion script
Id: cif_fix_values 1891 2012-01-12 08:04:46Z andrius 
;
_cod_original_sg_symbol_H-M P-1
_cod_database_code 7152959

loop_
_symmetry_equiv_pos_as_xyz
'x, y, z'
'-x, -y, -z'

loop_
_atom_site_label
_atom_site_type_symbol
_atom_site_fract_x
_atom_site_fract_y
_atom_site_fract_z
_atom_site_U_iso_or_equiv
_atom_site_adp_type
_atom_site_occupancy
_atom_site_symmetry_multiplicity
_atom_site_calc_flag
_atom_site_refinement_flags
_atom_site_disorder_assembly
_atom_site_disorder_group
P1A P 0.60250(16) 0.34843(13) 0.85755(4) 0.0454(3) Uani 1 1 d D . .
F1A F 0.713(3) 0.487(2) 0.8553(8) 0.108(9) Uani 0.33(2) 1 d PD A 1
F2A F 0.745(3) 0.257(3) 0.8420(10) 0.140(13) Uani 0.33(2) 1 d PD A 1
F3A F 0.499(3) 0.205(2) 0.8582(8) 0.120(12) Uani 0.33(2) 1 d PD A 1
F4A F 0.479(4) 0.460(3) 0.8727(8) 0.110(10) Uani 0.33(2) 1 d PD A 1
F5A F 0.545(3) 0.349(3) 0.8037(4) 0.074(7) Uani 0.33(2) 1 d PD A 1
F6A F 0.664(4) 0.323(5) 0.9102(5) 0.076(8) Uani 0.33(2) 1 d PD A 1
F1A' F 0.642(3) 0.5117(7) 0.8666(5) 0.162(7) Uani 0.67(2) 1 d PD A 2
F2A' F 0.7719(7) 0.3036(14) 0.8525(4) 0.089(3) Uani 0.67(2) 1 d PD A 2
F3A' F 0.5591(16) 0.1818(6) 0.8471(6) 0.108(5) Uani 0.67(2) 1 d PD A 2
F4A' F 0.4243(10) 0.375(2) 0.8606(5) 0.127(5) Uani 0.67(2) 1 d PD A 2
F5A' F 0.5874(14) 0.3886(15) 0.8031(2) 0.064(3) Uani 0.67(2) 1 d PD A 2
F6A' F 0.615(2) 0.317(3) 0.9119(3) 0.091(5) Uani 0.67(2) 1 d PD A 2
Ru1 Ru 0.78387(3) 0.83275(3) 0.721565(10) 0.01946(11) Uani 1 1 d . . .
N1A N 0.7035(3) 1.0282(3) 0.69429(11) 0.0243(7) Uani 1 1 d . . .
N2A N 0.8119(3) 0.7998(3) 0.65361(11) 0.0255(7) Uani 1 1 d . . .
N3A N 0.8671(3) 0.6207(3) 0.72202(12) 0.0256(7) Uani 1 1 d . . .
C1A C 0.6451(4) 1.1439(4) 0.71774(15) 0.0269(9) Uani 1 1 d . . .
H1A H 0.6418 1.1394 0.7510 0.032 Uiso 1 1 calc R . .
C2A C 0.5903(5) 1.2678(5) 0.69557(16) 0.0360(10) Uani 1 1 d . . .
H2A H 0.5479 1.3461 0.7132 0.043 Uiso 1 1 calc R . .
C3A C 0.5978(5) 1.2766(5) 0.64765(17) 0.0400(11) Uani 1 1 d . . .
H3A H 0.5618 1.3616 0.6316 0.048 Uiso 1 1 calc R . .
C4A C 0.6584(5) 1.1603(5) 0.62311(16) 0.0384(11) Uani 1 1 d . . .
H4A H 0.6645 1.1652 0.5899 0.046 Uiso 1 1 calc R . .
C5A C 0.7104(4) 1.0367(4) 0.64652(14) 0.0275(9) Uani 1 1 d . . .
C6A C 0.7768(5) 0.9085(4) 0.62331(13) 0.0295(9) Uani 1 1 d . . .
C7A C 0.8093(6) 0.8921(5) 0.57639(15) 0.0447(12) Uani 1 1 d . . .
H7A H 0.7853 0.9680 0.5547 0.054 Uiso 1 1 calc R . .
C8A C 0.8770(6) 0.7638(6) 0.56164(17) 0.0506(13) Uani 1 1 d . . .
H8A H 0.8990 0.7509 0.5295 0.061 Uiso 1 1 calc R . .
C9A C 0.9133(5) 0.6529(5) 0.59337(16) 0.0450(12) Uani 1 1 d . . .
H9A H 0.9609 0.5650 0.5833 0.054 Uiso 1 1 calc R . .
C10A C 0.8788(4) 0.6729(4) 0.63990(14) 0.0307(9) Uani 1 1 d . . .
C11A C 0.9062(4) 0.5707(4) 0.67858(15) 0.0292(9) Uani 1 1 d . . .
C12A C 0.9646(5) 0.4299(5) 0.67295(18) 0.0404(11) Uani 1 1 d . . .
H12A H 0.9911 0.3951 0.6428 0.048 Uiso 1 1 calc R . .
C13A C 0.9835(5) 0.3413(5) 0.71157(19) 0.0458(13) Uani 1 1 d . . .
H13A H 1.0277 0.2465 0.7083 0.055 Uiso 1 1 calc R . .
C14A C 0.9388(5) 0.3891(5) 0.75472(18) 0.0403(11) Uani 1 1 d . . .
H14A H 0.9468 0.3268 0.7812 0.048 Uiso 1 1 calc R . .
C15A C 0.8818(4) 0.5306(4) 0.75859(16) 0.0310(9) Uani 1 1 d . . .
H15A H 0.8519 0.5649 0.7884 0.037 Uiso 1 1 calc R . .
N1B N 0.9959(3) 0.9272(3) 0.74028(10) 0.0192(6) Uani 1 1 d . . .
N2B N 0.7655(3) 0.8670(3) 0.78959(10) 0.0206(7) Uani 1 1 d . . .
N3B N 0.5658(3) 0.7491(3) 0.73025(11) 0.0238(7) Uani 1 1 d . . .
N4B N 0.6978(5) 0.9776(4) 1.08262(12) 0.0456(10) Uani 1 1 d . . .
H4B1 H 0.6412 0.9168 1.0985 0.055 Uiso 1 1 calc R . .
H4B2 H 0.7489 1.0509 1.0973 0.055 Uiso 1 1 calc R . .
C1B C 1.1115(4) 0.9561(4) 0.71184(13) 0.0224(8) Uani 1 1 d . . .
H1B H 1.0993 0.9270 0.6796 0.027 Uiso 1 1 calc R . .
C2B C 1.2456(4) 1.0258(4) 0.72752(14) 0.0279(9) Uani 1 1 d . . .
H2B H 1.3249 1.0434 0.7066 0.034 Uiso 1 1 calc R . .
C3B C 1.2640(5) 1.0702(4) 0.77424(14) 0.0314(9) Uani 1 1 d . . .
H3B H 1.3544 1.1219 0.7857 0.038 Uiso 1 1 calc R . .
C4B C 1.1479(4) 1.0379(4) 0.80391(13) 0.0271(9) Uani 1 1 d . . .
H4B H 1.1595 1.0648 0.8363 0.033 Uiso 1 1 calc R . .
C5B C 1.0154(4) 0.9666(4) 0.78651(12) 0.0195(8) Uani 1 1 d . . .
C6B C 0.8845(4) 0.9287(4) 0.81554(13) 0.0229(8) Uani 1 1 d . . .
C7B C 0.8775(4) 0.9458(4) 0.86366(13) 0.0249(8) Uani 1 1 d . . .
H7B H 0.9625 0.9877 0.8817 0.030 Uiso 1 1 calc R . .
C8B C 0.7447(5) 0.9013(4) 0.88597(14) 0.0271(9) Uani 1 1 d . . .
C9B C 0.6238(4) 0.8385(4) 0.85746(14) 0.0288(9) Uani 1 1 d . . .
H9B H 0.5323 0.8070 0.8713 0.035 Uiso 1 1 calc R . .
C10B C 0.6358(4) 0.8219(4) 0.80993(13) 0.0216(8) Uani 1 1 d . . .
C11B C 0.5229(4) 0.7531(4) 0.77566(14) 0.0253(9) Uani 1 1 d . . .
C12B C 0.3835(4) 0.6913(5) 0.78767(16) 0.0335(10) Uani 1 1 d . . .
H12B H 0.3540 0.6950 0.8193 0.040 Uiso 1 1 calc R . .
C13B C 0.2894(5) 0.6250(5) 0.75311(17) 0.0409(11) Uani 1 1 d . . .
H13B H 0.1938 0.5824 0.7607 0.049 Uiso 1 1 calc R . .
C14B C 0.3338(5) 0.6201(5) 0.70739(17) 0.0397(11) Uani 1 1 d . . .
H14B H 0.2697 0.5736 0.6833 0.048 Uiso 1 1 calc R . .
C15B C 0.4704(4) 0.6825(4) 0.69718(15) 0.0311(9) Uani 1 1 d . . .
H15B H 0.5001 0.6792 0.6655 0.037 Uiso 1 1 calc R . .
C16B C 0.7339(5) 0.9204(4) 0.93706(14) 0.0309(9) Uani 1 1 d . . .
C17B C 0.8121(5) 1.0334(5) 0.96206(14) 0.0347(10) Uani 1 1 d . . .
H17B H 0.8753 1.0995 0.9458 0.042 Uiso 1 1 calc R . .
C18B C 0.8010(5) 1.0529(5) 1.00985(15) 0.0383(11) Uani 1 1 d . . .
H18B H 0.8573 1.1306 1.0261 0.046 Uiso 1 1 calc R . .
C19B C 0.7063(5) 0.9579(5) 1.03462(14) 0.0364(11) Uani 1 1 d . . .
C20B C 0.6280(5) 0.8444(5) 1.01012(15) 0.0393(11) Uani 1 1 d . . .
H20B H 0.5643 0.7787 1.0264 0.047 Uiso 1 1 calc R . .
C21B C 0.6411(5) 0.8250(5) 0.96246(14) 0.0365(10) Uani 1 1 d . . .
H21B H 0.5866 0.7459 0.9464 0.044 Uiso 1 1 calc R . .
C1D C 0.7073(7) 0.4443(7) 0.0391(3) 0.0815(19) Uani 1 1 d . . .
H1D1 H 0.6725 0.3416 0.0423 0.122 Uiso 1 1 calc R . .
H1D2 H 0.7287 0.4623 0.0062 0.122 Uiso 1 1 calc R . .
H1D3 H 0.6271 0.5112 0.0489 0.122 Uiso 1 1 calc R . .
C2D C 0.9311(9) 0.6126(8) 0.0632(3) 0.114(3) Uani 1 1 d . . .
H2D1 H 0.8642 0.6937 0.0718 0.171 Uiso 1 1 calc R . .
H2D2 H 0.9550 0.6205 0.0301 0.171 Uiso 1 1 calc R . .
H2D3 H 1.0265 0.6183 0.0830 0.171 Uiso 1 1 calc R . .
N1D N 0.8538(6) 0.4723(5) 0.07032(19) 0.0703(14) Uani 1 1 d . . .
C3D C 0.8830(9) 0.3857(8) 0.1053(2) 0.086(2) Uani 1 1 d . . .
H3D H 0.9706 0.4112 0.1252 0.103 Uiso 1 1 calc R . .
O1D O 0.8107(6) 0.2744(4) 0.11575(15) 0.0827(14) Uani 1 1 d . . .
C2E C 0.7544(8) 0.3853(9) 0.5056(2) 0.100(3) Uani 1 1 d . . .
H2E1 H 0.7862 0.4875 0.4999 0.151 Uiso 1 1 calc R . .
H2E2 H 0.8435 0.3209 0.5046 0.151 Uiso 1 1 calc R . .
H2E3 H 0.7113 0.3799 0.5367 0.151 Uiso 1 1 calc R . .
C1E C 0.5886(7) 0.1866(6) 0.4704(2) 0.0687(17) Uani 1 1 d . . .
H1E1 H 0.5338 0.1609 0.4403 0.103 Uiso 1 1 calc R . .
H1E2 H 0.5197 0.1728 0.4961 0.103 Uiso 1 1 calc R . .
H1E3 H 0.6776 0.1226 0.4750 0.103 Uiso 1 1 calc R . .
N1E N 0.6394(5) 0.3376(5) 0.46995(14) 0.0471(10) Uani 1 1 d . . .
C3E C 0.5763(7) 0.4307(6) 0.4394(2) 0.0630(15) Uani 1 1 d . . .
H3E H 0.6131 0.5301 0.4413 0.076 Uiso 1 1 calc R . .
O1E O 0.4765(4) 0.4022(4) 0.40915(12) 0.0604(10) Uani 1 1 d . . .
P1B P 0.18071(13) 0.17081(13) 0.58486(4) 0.0365(3) Uani 1 1 d . . .
F1B F 0.3310(3) 0.1981(3) 0.55689(10) 0.0581(8) Uani 1 1 d . . .
F2B F 0.1036(3) 0.3115(3) 0.56081(10) 0.0577(8) Uani 1 1 d . . .
F3B F 0.0298(3) 0.1440(3) 0.61339(10) 0.0574(8) Uani 1 1 d . . .
F4B F 0.2581(4) 0.0315(3) 0.60954(10) 0.0708(9) Uani 1 1 d . . .
F5B F 0.1129(3) 0.0685(3) 0.54266(10) 0.0582(8) Uani 1 1 d . . .
F6B F 0.2477(3) 0.2766(3) 0.62676(9) 0.0537(7) Uani 1 1 d . . .

loop_
_atom_site_aniso_label
_atom_site_aniso_U_11
_atom_site_aniso_U_22
_atom_site_aniso_U_33
_atom_site_aniso_U_23
_atom_site_aniso_U_13
_atom_site_aniso_U_12
P1A 0.0654(9) 0.0326(6) 0.0395(7) 0.0064(5) 0.0109(6) 0.0080(6)
F1A 0.171(17) 0.091(17) 0.064(11) -0.016(9) 0.052(10) -0.072(14)
F2A 0.23(3) 0.098(14) 0.106(16) 0.050(12) 0.062(16) 0.131(18)
F3A 0.098(17) 0.19(3) 0.066(9) 0.037(12) -0.002(10) -0.097(17)
F4A 0.16(2) 0.102(17) 0.078(13) 0.030(11) 0.071(14) 0.072(14)
F5A 0.119(19) 0.068(11) 0.033(7) 0.012(5) 0.002(7) -0.039(9)
F6A 0.078(18) 0.112(14) 0.037(8) 0.014(9) -0.003(8) -0.026(13)
F1A' 0.40(2) 0.017(3) 0.068(8) -0.007(4) -0.022(10) -0.002(8)
F2A' 0.043(4) 0.144(9) 0.079(5) -0.004(5) 0.005(3) -0.010(5)
F3A' 0.092(7) 0.039(4) 0.184(12) 0.023(4) -0.072(7) -0.020(4)
F4A' 0.085(6) 0.177(12) 0.124(8) 0.036(8) 0.032(5) 0.071(7)
F5A' 0.065(5) 0.078(7) 0.051(4) 0.020(3) 0.004(3) -0.002(5)
F6A' 0.097(11) 0.120(9) 0.059(5) 0.048(5) 0.024(4) 0.020(8)
Ru1 0.01729(17) 0.01850(17) 0.02258(18) 0.00061(11) 0.00113(12) -0.00045(11)
N1A 0.0179(16) 0.0248(17) 0.0301(19) 0.0019(14) 0.0004(13) -0.0030(13)
N2A 0.0212(17) 0.0288(17) 0.0260(18) -0.0039(14) -0.0002(14) -0.0059(14)
N3A 0.0177(16) 0.0220(17) 0.037(2) -0.0006(14) -0.0006(14) -0.0009(13)
C1A 0.020(2) 0.0219(19) 0.039(2) 0.0018(17) 0.0025(17) 0.0018(16)
C2A 0.025(2) 0.030(2) 0.053(3) 0.005(2) 0.000(2) 0.0033(18)
C3A 0.028(2) 0.036(2) 0.055(3) 0.017(2) -0.010(2) -0.0002(19)
C4A 0.034(2) 0.046(3) 0.034(3) 0.013(2) -0.008(2) -0.003(2)
C5A 0.021(2) 0.033(2) 0.027(2) 0.0049(17) -0.0030(16) -0.0082(17)
C6A 0.030(2) 0.037(2) 0.020(2) 0.0008(17) -0.0069(17) -0.0087(18)
C7A 0.060(3) 0.050(3) 0.024(2) 0.000(2) -0.002(2) -0.008(2)
C8A 0.063(3) 0.061(3) 0.028(3) -0.008(2) 0.006(2) -0.004(3)
C9A 0.044(3) 0.048(3) 0.043(3) -0.018(2) 0.005(2) -0.004(2)
C10A 0.027(2) 0.029(2) 0.035(2) -0.0129(18) 0.0035(18) -0.0061(17)
C11A 0.0145(19) 0.028(2) 0.045(3) -0.0086(18) 0.0035(17) -0.0075(16)
C12A 0.027(2) 0.028(2) 0.066(3) -0.016(2) 0.006(2) -0.0032(18)
C13A 0.027(2) 0.023(2) 0.088(4) -0.004(2) 0.001(2) 0.0007(18)
C14A 0.030(2) 0.027(2) 0.064(3) 0.007(2) 0.000(2) -0.0007(19)
C15A 0.022(2) 0.024(2) 0.047(3) 0.0059(19) -0.0001(18) -0.0027(17)
N1B 0.0194(16) 0.0175(15) 0.0205(17) 0.0009(12) -0.0015(13) 0.0011(12)
N2B 0.0183(16) 0.0180(15) 0.0255(17) 0.0031(13) 0.0002(13) 0.0001(12)
N3B 0.0218(17) 0.0199(16) 0.0297(19) 0.0005(13) -0.0007(14) 0.0016(13)
N4B 0.057(3) 0.058(3) 0.023(2) 0.0053(17) 0.0054(18) 0.004(2)
C1B 0.025(2) 0.0214(18) 0.021(2) 0.0039(15) 0.0034(16) 0.0026(16)
C2B 0.021(2) 0.032(2) 0.031(2) 0.0038(17) 0.0070(17) -0.0043(17)
C3B 0.023(2) 0.036(2) 0.035(2) 0.0026(18) -0.0021(18) -0.0069(17)
C4B 0.027(2) 0.034(2) 0.020(2) 0.0015(16) -0.0016(16) -0.0036(17)
C5B 0.0191(19) 0.0173(18) 0.022(2) 0.0040(15) 0.0009(15) -0.0025(15)
C6B 0.024(2) 0.0195(18) 0.026(2) 0.0037(15) 0.0022(16) 0.0020(16)
C7B 0.025(2) 0.024(2) 0.026(2) 0.0019(16) 0.0044(16) -0.0005(16)
C8B 0.033(2) 0.0212(19) 0.028(2) 0.0035(16) 0.0061(18) 0.0038(17)
C9B 0.025(2) 0.028(2) 0.033(2) 0.0074(17) 0.0080(18) -0.0001(17)
C10B 0.0177(19) 0.0162(17) 0.032(2) 0.0066(15) 0.0067(16) 0.0015(15)
C11B 0.021(2) 0.0183(19) 0.037(2) 0.0066(16) 0.0030(17) 0.0038(15)
C12B 0.022(2) 0.035(2) 0.044(3) 0.0106(19) 0.0064(19) 0.0001(18)
C13B 0.020(2) 0.043(3) 0.060(3) 0.003(2) 0.002(2) -0.0066(19)
C14B 0.024(2) 0.042(3) 0.052(3) -0.005(2) -0.009(2) -0.0075(19)
C15B 0.025(2) 0.029(2) 0.038(3) 0.0005(18) -0.0050(18) -0.0019(17)
C16B 0.029(2) 0.034(2) 0.030(2) 0.0041(18) 0.0038(18) 0.0041(18)
C17B 0.039(3) 0.035(2) 0.031(2) 0.0025(18) 0.0088(19) -0.0004(19)
C18B 0.046(3) 0.038(2) 0.031(2) -0.0024(19) 0.006(2) 0.004(2)
C19B 0.038(3) 0.046(3) 0.026(2) 0.011(2) 0.0053(19) 0.019(2)
C20B 0.043(3) 0.049(3) 0.027(2) 0.012(2) 0.009(2) 0.000(2)
C21B 0.040(3) 0.040(2) 0.030(2) 0.0070(19) 0.0021(19) -0.004(2)
C1D 0.063(4) 0.066(4) 0.114(6) -0.002(4) -0.001(4) -0.002(3)
C2D 0.090(5) 0.068(4) 0.180(9) 0.051(5) -0.045(5) -0.039(4)
N1D 0.077(4) 0.047(3) 0.088(4) 0.007(3) 0.013(3) -0.005(2)
C3D 0.129(6) 0.072(4) 0.056(4) 0.004(3) -0.013(4) 0.004(4)
O1D 0.131(4) 0.043(2) 0.078(3) 0.008(2) 0.051(3) -0.001(2)
C2E 0.097(6) 0.134(7) 0.066(4) 0.035(4) -0.031(4) -0.052(5)
C1E 0.093(5) 0.056(3) 0.057(4) 0.001(3) -0.008(3) 0.022(3)
N1E 0.045(2) 0.054(3) 0.041(2) 0.011(2) -0.0021(19) -0.006(2)
C3E 0.080(4) 0.056(3) 0.051(3) 0.010(3) -0.011(3) -0.013(3)
O1E 0.072(3) 0.064(2) 0.044(2) 0.0093(18) -0.0186(19) -0.0017(19)
P1B 0.0381(7) 0.0418(7) 0.0300(6) -0.0034(5) 0.0057(5) 0.0029(5)
F1B 0.0526(18) 0.072(2) 0.0517(18) -0.0058(14) 0.0221(14) 0.0038(15)
F2B 0.070(2) 0.0518(17) 0.0508(18) 0.0033(14) -0.0043(14) 0.0158(15)
F3B 0.0541(18) 0.0559(17) 0.0631(19) -0.0181(14) 0.0229(14) -0.0168(14)
F4B 0.103(3) 0.067(2) 0.0461(18) 0.0144(15) 0.0189(17) 0.0372(18)
F5B 0.069(2) 0.0598(18) 0.0450(17) -0.0203(14) 0.0037(14) -0.0048(15)
F6B 0.0385(15) 0.079(2) 0.0426(16) -0.0210(14) 0.0002(12) 0.0006(14)

loop_
_atom_type_symbol
_atom_type_description
_atom_type_scat_dispersion_real
_atom_type_scat_dispersion_imag
_atom_type_scat_source
C C 0.0033 0.0016 'International Tables Vol C Tables 4.2.6.8 and 6.1.1.4'
H H 0.0000 0.0000 'International Tables Vol C Tables 4.2.6.8 and 6.1.1.4'
N N 0.0061 0.0033 'International Tables Vol C Tables 4.2.6.8 and 6.1.1.4'
F F 0.0171 0.0103 'International Tables Vol C Tables 4.2.6.8 and 6.1.1.4'
P P 0.1023 0.0942 'International Tables Vol C Tables 4.2.6.8 and 6.1.1.4'
Ru Ru -1.2594 0.8363 'International Tables Vol C Tables 4.2.6.8 and 6.1.1.4'
O O 0.0106 0.0060 'International Tables Vol C Tables 4.2.6.8 and 6.1.1.4'

loop_
_geom_angle_atom_site_label_1
_geom_angle_atom_site_label_2
_geom_angle_atom_site_label_3
_geom_angle
F1A' P1A F2A' 94.0(9)
F1A' P1A F4A 58.7(10)
F2A' P1A F4A 151.6(15)
F1A' P1A F3A' 178.5(7)
F2A' P1A F3A' 86.7(5)
F4A P1A F3A' 120.8(13)
F1A' P1A F3A 155.6(11)
F2A' P1A F3A 109.1(12)
F4A P1A F3A 97.3(14)
F3A' P1A F3A 24.3(10)
F1A' P1A F6A' 91.3(10)
F2A' P1A F6A' 91.2(8)
F4A P1A F6A' 82.5(11)
F3A' P1A F6A' 90.0(10)
F3A P1A F6A' 80.5(12)
F1A' P1A F1A 27.8(10)
F2A' P1A F1A 67.9(12)
F4A P1A F1A 86.0(13)
F3A' P1A F1A 152.4(9)
F3A P1A F1A 176.7(12)
F6A' P1A F1A 100.7(12)
F1A' P1A F4A' 92.7(7)
F2A' P1A F4A' 173.2(7)
F4A P1A F4A' 35.2(11)
F3A' P1A F4A' 86.6(6)
F3A P1A F4A' 64.5(10)
F6A' P1A F4A' 89.7(8)
F1A P1A F4A' 118.5(11)
F1A' P1A F2A 112.4(13)
F2A' P1A F2A 20.3(15)
F4A P1A F2A 171.0(14)
F3A' P1A F2A 68.1(12)
F3A P1A F2A 91.7(13)
F6A' P1A F2A 98.9(11)
F1A P1A F2A 85.0(14)
F4A' P1A F2A 153.1(13)
F1A' P1A F6A 86.5(17)
F2A' P1A F6A 76.5(14)
F4A P1A F6A 93.0(17)
F3A' P1A F6A 94.9(17)
F3A P1A F6A 91.0(18)
F6A' P1A F6A 15.9(18)
F1A P1A F6A 89.5(18)
F4A' P1A F6A 105.1(14)
F2A P1A F6A 86.8(17)
F1A' P1A F5A 101.4(10)
F2A' P1A F5A 99.8(13)
F4A P1A F5A 93.7(16)
F3A' P1A F5A 77.2(10)
F3A P1A F5A 83.0(13)
F6A' P1A F5A 162.4(10)
F1A P1A F5A 96.1(13)
F4A' P1A F5A 77.7(12)
F2A P1A F5A 87.5(16)
F6A P1A F5A 172(2)
F1A' P1A F5A' 86.2(6)
F2A' P1A F5A' 90.5(6)
F4A P1A F5A' 94.8(9)
F3A' P1A F5A' 92.5(6)
F3A P1A F5A' 101.2(10)
F6A' P1A F5A' 177.0(10)
F1A P1A F5A' 77.7(11)
F4A' P1A F5A' 88.9(6)
F2A P1A F5A' 83.4(10)
F6A P1A F5A' 164.5(13)
F5A P1A F5A' 18.6(9)
N2B Ru1 N2A 177.57(13)
N2B Ru1 N3A 99.94(12)
N2A Ru1 N3A 79.52(13)
N2B Ru1 N1A 101.75(12)
N2A Ru1 N1A 78.86(12)
N3A Ru1 N1A 158.28(13)
N2B Ru1 N3B 79.03(12)
N2A Ru1 N3B 103.32(12)
N3A Ru1 N3B 89.68(12)
N1A Ru1 N3B 93.17(12)
N2B Ru1 N1B 78.97(12)
N2A Ru1 N1B 98.68(12)
N3A Ru1 N1B 93.30(11)
N1A Ru1 N1B 92.08(11)
N3B Ru1 N1B 157.98(12)
C1A N1A C5A 118.1(3)
C1A N1A Ru1 127.9(3)
C5A N1A Ru1 114.0(2)
C6A N2A C10A 122.3(3)
C6A N2A Ru1 119.2(3)
C10A N2A Ru1 118.2(3)
C15A N3A C11A 119.1(3)
C15A N3A Ru1 127.6(3)
C11A N3A Ru1 113.3(3)
N1A C1A C2A 122.9(4)
N1A C1A H1A 118.6
C2A C1A H1A 118.6
C3A C2A C1A 118.9(4)
C3A C2A H2A 120.5
C1A C2A H2A 120.5
C2A C3A C4A 119.0(4)
C2A C3A H3A 120.5
C4A C3A H3A 120.5
C3A C4A C5A 120.3(4)
C3A C4A H4A 119.8
C5A C4A H4A 119.8
N1A C5A C4A 120.6(4)
N1A C5A C6A 115.4(3)
C4A C5A C6A 124.0(4)
N2A C6A C7A 119.7(4)
N2A C6A C5A 112.4(3)
C7A C6A C5A 127.8(4)
C8A C7A C6A 119.0(4)
C8A C7A H7A 120.5
C6A C7A H7A 120.5
C7A C8A C9A 120.6(4)
C7A C8A H8A 119.7
C9A C8A H8A 119.7
C10A C9A C8A 118.9(4)
C10A C9A H9A 120.6
C8A C9A H9A 120.6
N2A C10A C9A 119.5(4)
N2A C10A C11A 112.9(3)
C9A C10A C11A 127.6(4)
N3A C11A C12A 120.4(4)
N3A C11A C10A 115.8(3)
C12A C11A C10A 123.8(4)
C13A C12A C11A 119.2(4)
C13A C12A H12A 120.4
C11A C12A H12A 120.4
C14A C13A C12A 120.3(4)
C14A C13A H13A 119.8
C12A C13A H13A 119.8
C13A C14A C15A 118.2(4)
C13A C14A H14A 120.9
C15A C14A H14A 120.9
N3A C15A C14A 122.6(4)
N3A C15A H15A 118.7
C14A C15A H15A 118.7
C1B N1B C5B 118.3(3)
C1B N1B Ru1 127.4(3)
C5B N1B Ru1 114.2(2)
C6B N2B C10B 121.1(3)
C6B N2B Ru1 119.5(2)
C10B N2B Ru1 119.3(2)
C15B N3B C11B 118.5(3)
C15B N3B Ru1 127.2(3)
C11B N3B Ru1 114.1(2)
C19B N4B H4B1 120.0
C19B N4B H4B2 120.0
H4B1 N4B H4B2 120.0
N1B C1B C2B 122.7(3)
N1B C1B H1B 118.6
C2B C1B H1B 118.6
C1B C2B C3B 119.2(4)
C1B C2B H2B 120.4
C3B C2B H2B 120.4
C2B C3B C4B 118.5(4)
C2B C3B H3B 120.7
C4B C3B H3B 120.7
C5B C4B C3B 120.1(4)
C5B C4B H4B 119.9
C3B C4B H4B 119.9
N1B C5B C4B 121.1(3)
N1B C5B C6B 115.0(3)
C4B C5B C6B 123.9(3)
N2B C6B C7B 120.5(3)
N2B C6B C5B 112.2(3)
C7B C6B C5B 127.3(3)
C6B C7B C8B 120.1(4)
C6B C7B H7B 120.0
C8B C7B H7B 120.0
C9B C8B C7B 117.3(4)
C9B C8B C16B 121.7(4)
C7B C8B C16B 121.0(4)
C10B C9B C8B 120.9(4)
C10B C9B H9B 119.6
C8B C9B H9B 119.6
N2B C10B C9B 120.2(4)
N2B C10B C11B 112.3(3)
C9B C10B C11B 127.5(3)
N3B C11B C12B 120.9(4)
N3B C11B C10B 115.2(3)
C12B C11B C10B 123.9(4)
C13B C12B C11B 119.0(4)
C13B C12B H12B 120.5
C11B C12B H12B 120.5
C12B C13B C14B 119.9(4)
C12B C13B H13B 120.0
C14B C13B H13B 120.0
C15B C14B C13B 119.2(4)
C15B C14B H14B 120.4
C13B C14B H14B 120.4
N3B C15B C14B 122.6(4)
N3B C15B H15B 118.7
C14B C15B H15B 118.7
C17B C16B C21B 117.3(4)
C17B C16B C8B 121.7(4)
C21B C16B C8B 121.0(4)
C18B C17B C16B 122.0(4)
C18B C17B H17B 119.0
C16B C17B H17B 119.0
C17B C18B C19B 120.0(4)
C17B C18B H18B 120.0
C19B C18B H18B 120.0
N4B C19B C20B 122.0(4)
N4B C19B C18B 119.4(4)
C20B C19B C18B 118.6(4)
C21B C20B C19B 120.9(4)
C21B C20B H20B 119.5
C19B C20B H20B 119.5
C20B C21B C16B 121.2(4)
C20B C21B H21B 119.4
C16B C21B H21B 119.4
N1D C1D H1D1 109.5
N1D C1D H1D2 109.5
H1D1 C1D H1D2 109.5
N1D C1D H1D3 109.5
H1D1 C1D H1D3 109.5
H1D2 C1D H1D3 109.5
N1D C2D H2D1 109.5
N1D C2D H2D2 109.5
H2D1 C2D H2D2 109.5
N1D C2D H2D3 109.5
H2D1 C2D H2D3 109.5
H2D2 C2D H2D3 109.5
C3D N1D C2D 125.0(6)
C3D N1D C1D 118.8(6)
C2D N1D C1D 115.0(5)
O1D C3D N1D 127.5(7)
O1D C3D H3D 116.2
N1D C3D H3D 116.2
N1E C2E H2E1 109.5
N1E C2E H2E2 109.5
H2E1 C2E H2E2 109.5
N1E C2E H2E3 109.5
H2E1 C2E H2E3 109.5
H2E2 C2E H2E3 109.5
N1E C1E H1E1 109.5
N1E C1E H1E2 109.5
H1E1 C1E H1E2 109.5
N1E C1E H1E3 109.5
H1E1 C1E H1E3 109.5
H1E2 C1E H1E3 109.5
C3E N1E C1E 120.5(5)
C3E N1E C2E 122.0(5)
C1E N1E C2E 117.4(5)
O1E C3E N1E 126.8(5)
O1E C3E H3E 116.6
N1E C3E H3E 116.6
F1B P1B F5B 89.46(16)
F1B P1B F4B 90.09(17)
F5B P1B F4B 90.71(17)
F1B P1B F6B 90.40(16)
F5B P1B F6B 178.85(18)
F4B P1B F6B 90.43(17)
F1B P1B F2B 90.13(16)
F5B P1B F2B 90.04(16)
F4B P1B F2B 179.22(18)
F6B P1B F2B 88.82(16)
F1B P1B F3B 179.57(18)
F5B P1B F3B 90.97(16)
F4B P1B F3B 89.90(17)
F6B P1B F3B 89.17(14)
F2B P1B F3B 89.88(17)

loop_
_geom_bond_atom_site_label_1
_geom_bond_atom_site_label_2
_geom_bond_distance
P1A F1A' 1.525(6)
P1A F2A' 1.551(6)
P1A F4A 1.555(9)
P1A F3A' 1.567(6)
P1A F3A 1.569(10)
P1A F6A' 1.575(7)
P1A F1A 1.576(9)
P1A F4A' 1.583(7)
P1A F2A 1.584(9)
P1A F6A 1.586(10)
P1A F5A 1.587(9)
P1A F5A' 1.597(6)
Ru1 N2B 1.971(3)
Ru1 N2A 1.980(3)
Ru1 N3A 2.062(3)
Ru1 N1A 2.062(3)
Ru1 N3B 2.064(3)
Ru1 N1B 2.066(3)
N1A C1A 1.351(5)
N1A C5A 1.368(5)
N2A C6A 1.348(5)
N2A C10A 1.356(5)
N3A C15A 1.335(5)
N3A C11A 1.370(5)
C1A C2A 1.376(5)
C1A H1A 0.9500
C2A C3A 1.373(6)
C2A H2A 0.9500
C3A C4A 1.380(6)
C3A H3A 0.9500
C4A C5A 1.382(6)
C4A H4A 0.9500
C5A C6A 1.467(6)
C6A C7A 1.386(6)
C7A C8A 1.379(7)
C7A H7A 0.9500
C8A C9A 1.390(7)
C8A H8A 0.9500
C9A C10A 1.383(6)
C9A H9A 0.9500
C10A C11A 1.462(6)
C11A C12A 1.389(6)
C12A C13A 1.376(7)
C12A H12A 0.9500
C13A C14A 1.372(7)
C13A H13A 0.9500
C14A C15A 1.385(6)
C14A H14A 0.9500
C15A H15A 0.9500
N1B C1B 1.351(5)
N1B C5B 1.359(5)
N2B C6B 1.350(5)
N2B C10B 1.357(5)
N3B C15B 1.351(5)
N3B C11B 1.364(5)
N4B C19B 1.381(5)
N4B H4B1 0.8800
N4B H4B2 0.8800
C1B C2B 1.370(5)
C1B H1B 0.9500
C2B C3B 1.383(6)
C2B H2B 0.9500
C3B C4B 1.383(5)
C3B H3B 0.9500
C4B C5B 1.380(5)
C4B H4B 0.9500
C5B C6B 1.483(5)
C6B C7B 1.380(5)
C7B C8B 1.407(5)
C7B H7B 0.9500
C8B C9B 1.403(6)
C8B C16B 1.469(5)
C9B C10B 1.368(5)
C9B H9B 0.9500
C10B C11B 1.472(5)
C11B C12B 1.391(5)
C12B C13B 1.372(6)
C12B H12B 0.9500
C13B C14B 1.377(6)
C13B H13B 0.9500
C14B C15B 1.358(6)
C14B H14B 0.9500
C15B H15B 0.9500
C16B C17B 1.385(6)
C16B C21B 1.407(6)
C17B C18B 1.377(6)
C17B H17B 0.9500
C18B C19B 1.406(6)
C18B H18B 0.9500
C19B C20B 1.382(7)
C20B C21B 1.376(6)
C20B H20B 0.9500
C21B H21B 0.9500
C1D N1D 1.533(8)
C1D H1D1 0.9800
C1D H1D2 0.9800
C1D H1D3 0.9800
C2D N1D 1.450(7)
C2D H2D1 0.9800
C2D H2D2 0.9800
C2D H2D3 0.9800
N1D C3D 1.295(8)
C3D O1D 1.229(8)
C3D H3D 0.9500
C2E N1E 1.445(7)
C2E H2E1 0.9800
C2E H2E2 0.9800
C2E H2E3 0.9800
C1E N1E 1.429(7)
C1E H1E1 0.9800
C1E H1E2 0.9800
C1E H1E3 0.9800
N1E C3E 1.327(6)
C3E O1E 1.212(6)
C3E H3E 0.9500
P1B F1B 1.587(3)
P1B F5B 1.587(3)
P1B F4B 1.595(3)
P1B F6B 1.596(3)
P1B F2B 1.597(3)
P1B F3B 1.600(3)
